data_2241769
loop_
_publ_author_name
'Girisha, Marisiddaiah'
'Yathirajan, Hemmige S.'
'Jasinski, Jerry P.'
'Glidewell, Christopher'

_publ_section_title
;
 The crystal structures of two chalcones:
 (2<i>E</i>)-1-(5-chlorothiophen-2-yl)-3-(2-methylphenyl)prop-2-en-1-one
 and
 (2<i>E</i>)-1-(anthracen-9-yl)-3-[4-(propan-2-yl)phenyl]prop-2-en-1-one
;
_journal_coeditor_code SU5313
_journal_issue 8
_journal_name_full 'Acta Crystallographica Section E'
_journal_page_first 1153
_journal_page_last 1158
_journal_paper_doi 10.1107/S2056989016011592
_journal_volume 72
_journal_year 2016
_chemical_formula_iupac 'C14 H11 Cl O S'
_chemical_formula_moiety 'C14 H11 Cl O S'
_chemical_formula_sum 'C14 H11 Cl O S'
_chemical_formula_weight 262.74
_chemical_name_systematic
;
(2<i>E</i>)-1-(5-Chlorothiophen-2-yl)-3-(2-methylphenyl)prop-2-en-1-one
;
_space_group_crystal_system monoclinic
_space_group_IT_number 14
_space_group_name_Hall '-P 2ybc'
_space_group_name_H-M_alt 'P 1 21/c 1'
_symmetry_space_group_name_Hall '-P 2ybc'
_symmetry_space_group_name_H-M 'P 1 21/c 1'
_atom_sites_solution_hydrogens geom
_audit_creation_method SHELXL-2014
_cell_angle_alpha 90
_cell_angle_beta 102.999(4)
_cell_angle_gamma 90
_cell_formula_units_Z 4
_cell_length_a 14.7179(7)
_cell_length_b 7.5783(4)
_cell_length_c 11.5451(5)
_cell_measurement_reflns_used 2913
_cell_measurement_temperature 298(2)
_cell_measurement_theta_max 29.380
_cell_measurement_theta_min 3.040
_cell_volume 1254.70(11)
_computing_cell_refinement
;
CrysAlis PRO  (Agilent, 2014)
;
_computing_data_collection
;
CrysAlis PRO  (Agilent, 2014)
;
_computing_data_reduction
;
CrysAlis PRO  (Agilent, 2014)
;
_computing_molecular_graphics
;
PLATON (Spek, 2009)
;
_computing_publication_material
;
SHELXL2014 (Sheldrick, 2015) and PLATON (Spek, 2009)
;
_computing_structure_refinement
;
SHELXL2014 (Sheldrick, 2015)
;
_computing_structure_solution
;
SHELXS97 (Sheldrick, 2008)
;
_diffrn_ambient_temperature 298(2)
_diffrn_detector_area_resol_mean 16.0416
_diffrn_measured_fraction_theta_full 0.999
_diffrn_measured_fraction_theta_max 0.963
_diffrn_measurement_device_type 'Agilent Xcalibur Eos Gemini'
_diffrn_measurement_method '\f and \w scans'
_diffrn_radiation_type MoK\a
_diffrn_radiation_wavelength 0.71073
_diffrn_reflns_av_R_equivalents 0.0278
_diffrn_reflns_limit_h_max 18
_diffrn_reflns_limit_h_min -17
_diffrn_reflns_limit_k_max 9
_diffrn_reflns_limit_k_min -5
_diffrn_reflns_limit_l_max 14
_diffrn_reflns_limit_l_min -14
_diffrn_reflns_number 6097
_diffrn_reflns_theta_full 25.242
_diffrn_reflns_theta_max 27.546
_diffrn_reflns_theta_min 3.040
_diffrn_standards_interval_count 0
_diffrn_standards_interval_time 0
_diffrn_standards_number 0
_exptl_absorpt_coefficient_mu 0.450
_exptl_absorpt_correction_T_max 0.935
_exptl_absorpt_correction_T_min 0.832
_exptl_absorpt_correction_type multi-scan
_exptl_absorpt_process_details
;
(CrysAlis PRO; Agilent, 2014)
;
_exptl_crystal_colour colourless
_exptl_crystal_density_diffrn 1.391
_exptl_crystal_description block
_exptl_crystal_F_000 544
_exptl_crystal_size_max 0.260
_exptl_crystal_size_mid 0.220
_exptl_crystal_size_min 0.150
_refine_diff_density_max 0.179
_refine_diff_density_min -0.194
_refine_ls_extinction_coef 0.0028(8)
_refine_ls_extinction_expression Fc^*^=kFc[1+0.001xFc^2^\l^3^/sin(2\q)]^-1/4^
_refine_ls_extinction_method
;
SHELXL2014 (Sheldrick, 2015)
;
_refine_ls_goodness_of_fit_ref 1.035
_refine_ls_hydrogen_treatment constr
_refine_ls_matrix_type full
_refine_ls_number_parameters 156
_refine_ls_number_reflns 2785
_refine_ls_number_restraints 0
_refine_ls_restrained_S_all 1.035
_refine_ls_R_factor_all 0.0615
_refine_ls_R_factor_gt 0.0395
_refine_ls_shift/su_max 0.001
_refine_ls_shift/su_mean 0.000
_refine_ls_structure_factor_coef Fsqd
_refine_ls_weighting_details 'w=1/[\s^2^(Fo^2^)+(0.0304P)^2^+0.3588P] where P=(Fo^2^+2Fc^2^)/3'
_refine_ls_weighting_scheme calc
_refine_ls_wR_factor_gt 0.0815
_refine_ls_wR_factor_ref 0.0942
_reflns_number_gt 2053
_reflns_number_total 2785
_reflns_threshold_expression 'I > 2\s(I)'
_cod_data_source_file su5313sup1.cif
_cod_data_source_block I
_cod_database_code 2241769
_shelx_space_group_comment
;
The symmetry employed for this shelxl refinement is uniquely defined
by the following loop, which should always be used as a source of
symmetry information in preference to the above space-group names.
They are only intended as comments.
;
_shelx_estimated_absorpt_t_min 0.892
_shelx_estimated_absorpt_t_max 0.936
_shelxl_version_number 2.014

loop_
_space_group_symop_operation_xyz
'x, y, z'
'-x, y+1/2, -z+1/2'
'-x, -y, -z'
'x, -y-1/2, z-1/2'

loop_
_atom_site_type_symbol
_atom_site_label
_atom_site_fract_x
_atom_site_fract_y
_atom_site_fract_z
_atom_site_U_iso_or_equiv
_atom_site_adp_type
_atom_site_calc_flag
_atom_site_occupancy
C C1 0.43382(14) 0.2903(3) 0.56191(17) 0.0443(5) Uani d 1
O O1 0.41785(10) 0.3013(2) 0.66164(12) 0.0649(5) Uani d 1
C C2 0.36322(13) 0.3328(3) 0.45350(17) 0.0451(5) Uani d 1
H H2 0.3771 0.3155 0.3796 0.054 Uiso calc 1
C C3 0.28068(14) 0.3950(3) 0.45918(17) 0.0458(5) Uani d 1
H H3 0.2706 0.4129 0.5350 0.055 Uiso calc 1
S S11 0.60913(4) 0.18403(8) 0.67339(4) 0.04994(18) Uani d 1
C C12 0.52502(13) 0.2307(3) 0.54715(16) 0.0398(5) Uani d 1
C C13 0.55665(13) 0.1979(3) 0.44730(16) 0.0441(5) Uani d 1
H H13 0.5207 0.2148 0.3709 0.053 Uiso calc 1
C C14 0.64871(14) 0.1362(3) 0.47103(17) 0.0485(5) Uani d 1
H H14 0.6808 0.1076 0.4128 0.058 Uiso calc 1
C C15 0.68504(13) 0.1233(3) 0.58937(17) 0.0434(5) Uani d 1
Cl Cl15 0.79457(4) 0.05248(8) 0.65700(5) 0.0609(2) Uani d 1
C C31 0.20305(13) 0.4390(3) 0.35977(16) 0.0418(5) Uani d 1
C C32 0.12392(14) 0.5248(3) 0.38106(19) 0.0474(5) Uani d 1
C C33 0.05096(15) 0.5622(3) 0.2844(2) 0.0569(6) Uani d 1
H H33 -0.0020 0.6185 0.2974 0.068 Uiso calc 1
C C34 0.05518(16) 0.5185(3) 0.1710(2) 0.0623(7) Uani d 1
H H34 0.0054 0.5449 0.1081 0.075 Uiso calc 1
C C35 0.13302(15) 0.4352(3) 0.14948(19) 0.0588(6) Uani d 1
H H35 0.1362 0.4061 0.0722 0.071 Uiso calc 1
C C36 0.20586(14) 0.3957(3) 0.24326(17) 0.0499(5) Uani d 1
H H36 0.2582 0.3388 0.2287 0.060 Uiso calc 1
C C37 0.11721(16) 0.5819(4) 0.5038(2) 0.0667(7) Uani d 1
H H37A 0.1232 0.4808 0.5550 0.100 Uiso calc 1
H H37B 0.0579 0.6372 0.4999 0.100 Uiso calc 1
H H37C 0.1662 0.6643 0.5347 0.100 Uiso calc 1

loop_
_atom_site_aniso_label
_atom_site_aniso_U_11
_atom_site_aniso_U_22
_atom_site_aniso_U_33
_atom_site_aniso_U_12
_atom_site_aniso_U_13
_atom_site_aniso_U_23
C1 0.0463(11) 0.0518(13) 0.0340(10) -0.0035(10) 0.0071(8) -0.0033(9)
O1 0.0549(9) 0.1060(14) 0.0336(8) 0.0117(9) 0.0097(6) -0.0032(8)
C2 0.0449(11) 0.0563(13) 0.0330(10) -0.0021(10) 0.0063(8) -0.0011(9)
C3 0.0497(12) 0.0521(13) 0.0365(10) 0.0002(10) 0.0113(8) -0.0001(9)
S11 0.0493(3) 0.0704(4) 0.0272(2) 0.0019(3) 0.0024(2) -0.0003(2)
C12 0.0404(10) 0.0463(12) 0.0304(9) -0.0043(9) 0.0031(7) 0.0003(8)
C13 0.0439(11) 0.0570(13) 0.0293(9) -0.0010(10) 0.0039(8) 0.0033(9)
C14 0.0465(11) 0.0648(14) 0.0350(10) 0.0018(11) 0.0107(8) 0.0006(10)
C15 0.0406(10) 0.0469(12) 0.0405(11) -0.0031(10) 0.0042(8) 0.0019(9)
Cl15 0.0479(3) 0.0704(4) 0.0579(4) 0.0077(3) -0.0016(2) 0.0077(3)
C31 0.0420(11) 0.0417(11) 0.0407(11) -0.0055(9) 0.0074(8) 0.0037(9)
C32 0.0450(11) 0.0456(12) 0.0523(12) -0.0067(10) 0.0124(9) 0.0000(10)
C33 0.0407(11) 0.0606(15) 0.0679(15) 0.0019(11) 0.0090(10) 0.0045(12)
C34 0.0505(13) 0.0740(17) 0.0557(14) -0.0022(13) -0.0021(10) 0.0132(13)
C35 0.0564(13) 0.0760(17) 0.0413(12) -0.0036(13) 0.0048(9) 0.0076(11)
C36 0.0469(11) 0.0598(14) 0.0425(11) 0.0013(11) 0.0090(9) 0.0039(10)
C37 0.0559(14) 0.0811(19) 0.0661(16) 0.0043(13) 0.0199(11) -0.0140(14)

loop_
_atom_type_symbol
_atom_type_description
_atom_type_scat_dispersion_real
_atom_type_scat_dispersion_imag
_atom_type_scat_source
C C 0.0033 0.0016 'International Tables Vol C Tables 4.2.6.8 and 6.1.1.4'
H H 0.0000 0.0000 'International Tables Vol C Tables 4.2.6.8 and 6.1.1.4'
O O 0.0106 0.0060 'International Tables Vol C Tables 4.2.6.8 and 6.1.1.4'
S S 0.1246 0.1234 'International Tables Vol C Tables 4.2.6.8 and 6.1.1.4'
Cl Cl 0.1484 0.1585 'International Tables Vol C Tables 4.2.6.8 and 6.1.1.4'

loop_
_geom_angle_atom_site_label_1
_geom_angle_atom_site_label_2
_geom_angle_atom_site_label_3
_geom_angle
O1 C1 C12 120.29(17)
O1 C1 C2 122.34(18)
C12 C1 C2 117.37(17)
C3 C2 C1 121.22(18)
C3 C2 H2 119.4
C1 C2 H2 119.4
C2 C3 C31 127.43(18)
C2 C3 H3 116.3
C31 C3 H3 116.3
C15 S11 C12 90.70(9)
C13 C12 C1 130.82(17)
C13 C12 S11 111.20(14)
C1 C12 S11 117.94(14)
C12 C13 C14 113.31(17)
C12 C13 H13 123.3
C14 C13 H13 123.3
C15 C14 C13 111.50(18)
C15 C14 H14 124.3
C13 C14 H14 124.3
C14 C15 S11 113.28(15)
C14 C15 Cl15 126.91(17)
S11 C15 Cl15 119.81(11)
C36 C31 C32 118.95(18)
C36 C31 C3 121.03(18)
C32 C31 C3 120.03(18)
C33 C32 C31 118.3(2)
C33 C32 C37 119.6(2)
C31 C32 C37 122.06(18)
C34 C33 C32 121.7(2)
C34 C33 H33 119.1
C32 C33 H33 119.1
C33 C34 C35 120.2(2)
C33 C34 H34 119.9
C35 C34 H34 119.9
C36 C35 C34 119.4(2)
C36 C35 H35 120.3
C34 C35 H35 120.3
C35 C36 C31 121.4(2)
C35 C36 H36 119.3
C31 C36 H36 119.3
C32 C37 H37A 109.5
C32 C37 H37B 109.5
H37A C37 H37B 109.5
C32 C37 H37C 109.5
H37A C37 H37C 109.5
H37B C37 H37C 109.5

loop_
_geom_bond_atom_site_label_1
_geom_bond_atom_site_label_2
_geom_bond_distance
C1 O1 1.229(2)
C1 C12 1.462(3)
C1 C2 1.471(3)
C2 C3 1.318(3)
C2 H2 0.9300
C3 C31 1.464(3)
C3 H3 0.9300
S11 C15 1.700(2)
S11 C12 1.7234(18)
C12 C13 1.360(3)
C13 C14 1.401(3)
C13 H13 0.9300
C14 C15 1.354(3)
C14 H14 0.9300
C15 Cl15 1.7118(19)
C31 C36 1.394(3)
C31 C32 1.403(3)
C32 C33 1.393(3)
C32 C37 1.506(3)
C33 C34 1.365(3)
C33 H33 0.9300
C34 C35 1.379(3)
C34 H34 0.9300
C35 C36 1.375(3)
C35 H35 0.9300
C36 H36 0.9300
C37 H37A 0.9600
C37 H37B 0.9600
C37 H37C 0.9600

loop_
_geom_hbond_atom_site_label_D
_geom_hbond_atom_site_label_H
_geom_hbond_atom_site_label_A
_geom_hbond_site_symmetry_A
_geom_hbond_distance_DH
_geom_hbond_distance_HA
_geom_hbond_distance_DA
_geom_hbond_angle_DHA
_geom_hbond_publ_flag
C13 H13 O1 4_565 0.93 2.55 3.467(2) 169 y

loop_
_geom_torsion_atom_site_label_1
_geom_torsion_atom_site_label_2
_geom_torsion_atom_site_label_3
_geom_torsion_atom_site_label_4
_geom_torsion
O1 C1 C2 C3 4.0(3)
C12 C1 C2 C3 -176.9(2)
C1 C2 C3 C31 -178.39(19)
O1 C1 C12 C13 175.4(2)
C2 C1 C12 C13 -3.7(3)
O1 C1 C12 S11 -2.0(3)
C2 C1 C12 S11 178.92(15)
C15 S11 C12 C13 0.45(17)
C15 S11 C12 C1 178.33(17)
C1 C12 C13 C14 -177.9(2)
S11 C12 C13 C14 -0.4(2)
C12 C13 C14 C15 0.1(3)
C13 C14 C15 S11 0.3(3)
C13 C14 C15 Cl15 179.56(17)
C12 S11 C15 C14 -0.43(18)
C12 S11 C15 Cl15 -179.75(14)
C2 C3 C31 C36 8.6(3)
C2 C3 C31 C32 -171.9(2)
C36 C31 C32 C33 0.4(3)
C3 C31 C32 C33 -179.11(19)
C36 C31 C32 C37 -177.6(2)
C3 C31 C32 C37 2.8(3)
C31 C32 C33 C34 -0.4(3)
C37 C32 C33 C34 177.7(2)
C32 C33 C34 C35 -0.1(4)
C33 C34 C35 C36 0.5(4)
C34 C35 C36 C31 -0.4(4)
C32 C31 C36 C35 0.0(3)
C3 C31 C36 C35 179.5(2)

_cod_database_fobs_code 2241769
